data_7058359
loop_
_publ_author_name
'Jiang, Xiao-Feng'
'Chen, Ming-Guang'
'Tong, Jia-Ping'
'Shao, Feng'

_publ_section_title
;
 A mononuclear dysprosium(iii) single-molecule magnet with a non-planar
 metallacrown
;
_journal_issue 22
_journal_name_full 'New Journal of Chemistry'
_journal_page_first 8704
_journal_paper_doi 10.1039/C9NJ01662G
_journal_volume 43
_journal_year 2019
_chemical_formula_moiety 'C86 H59.4 Dy Ga4 N11 O21, 2(C5 H6 N)'
_chemical_formula_sum 'C96 H71.396 Dy Ga4 N13 O21'
_chemical_formula_weight 2184.50
_space_group_crystal_system triclinic
_space_group_IT_number 2
_space_group_name_Hall '-P 1'
_space_group_name_H-M_alt 'P -1'
_symmetry_Int_Tables_number 2
_symmetry_space_group_name_Hall '-P 1'
_symmetry_space_group_name_H-M 'P -1'
_audit_creation_date 2019-01-15
_audit_creation_method
;
Olex2 1.2
(compiled May 18 2018 14:05:52 for OlexSys, GUI svn.r5506)
;
_audit_update_record
;
2019-01-18 deposited with the CCDC.    2019-05-06 downloaded from the CCDC.
;
_cell_angle_alpha 103.853(7)
_cell_angle_beta 107.388(8)
_cell_angle_gamma 94.941(7)
_cell_formula_units_Z 2
_cell_length_a 17.1258(3)
_cell_length_b 17.3229(3)
_cell_length_c 18.9600(13)
_cell_measurement_reflns_used 55401
_cell_measurement_temperature 85
_cell_measurement_theta_max 68.30
_cell_measurement_theta_min 2.50
_cell_volume 5135.6(5)
_computing_molecular_graphics 'Olex2 (Dolomanov et al., 2009)'
_computing_publication_material 'Olex2 (Dolomanov et al., 2009)'
_computing_structure_refinement 'olex2.refine (Bourhis et al., 2015)'
_diffrn_ambient_temperature 85
_diffrn_measured_fraction_theta_full 0.9785
_diffrn_measured_fraction_theta_max 0.9785
_diffrn_measurement_device_type 'Bruker P4'
_diffrn_measurement_method '\w scans'
_diffrn_radiation_monochromator graphite
_diffrn_radiation_type 'Cu K\a'
_diffrn_radiation_wavelength 1.54178
_diffrn_reflns_av_R_equivalents 0.0763
_diffrn_reflns_av_unetI/netI 0.0676
_diffrn_reflns_limit_h_max 20
_diffrn_reflns_limit_h_min -20
_diffrn_reflns_limit_k_max 20
_diffrn_reflns_limit_k_min -20
_diffrn_reflns_limit_l_max 22
_diffrn_reflns_limit_l_min -22
_diffrn_reflns_number 79507
_diffrn_reflns_theta_full 68.2325
_diffrn_reflns_theta_max 68.23
_diffrn_reflns_theta_min 2.54
_exptl_absorpt_coefficient_mu 5.599
_exptl_absorpt_correction_type none
_exptl_crystal_colour gold
_exptl_crystal_density_diffrn 1.4125
_exptl_crystal_density_method "'not measured'"
_exptl_crystal_description prism
_exptl_crystal_F_000 2169.2012
_exptl_crystal_size_max 0.24
_exptl_crystal_size_mid 0.16
_exptl_crystal_size_min 0.16
_refine_diff_density_max 3.4802
_refine_diff_density_min -2.0649
_refine_diff_density_rms 0.2627
_refine_ls_d_res_high 0.8301
_refine_ls_d_res_low 17.3756
_refine_ls_goodness_of_fit_ref 0.9828
_refine_ls_hydrogen_treatment constr
_refine_ls_matrix_type full
_refine_ls_number_constraints 144
_refine_ls_number_parameters 1219
_refine_ls_number_reflns 18399
_refine_ls_number_restraints 1
_refine_ls_restrained_S_all 0.9828
_refine_ls_R_factor_all 0.0805
_refine_ls_R_factor_gt 0.0793
_refine_ls_shift/su_max 0.0033
_refine_ls_shift/su_mean 0.0001
_refine_ls_structure_factor_coef Fsqd
_refine_ls_weighting_details 'w=1/[\s^2^(Fo^2^)+(0.1790P)^2^+21.0113P] where P=(Fo^2^+2Fc^2^)/3'
_refine_ls_weighting_scheme calc
_refine_ls_wR_factor_gt 0.2383
_refine_ls_wR_factor_ref 0.2402
_reflns_Friedel_coverage 0.0
_reflns_limit_h_max 19
_reflns_limit_h_min -20
_reflns_limit_k_max 20
_reflns_limit_k_min -20
_reflns_limit_l_max 22
_reflns_limit_l_min 0
_reflns_number_gt 17779
_reflns_number_total 18399
_reflns_threshold_expression I>=2u(I)
_cod_data_source_file c9nj01662g2.cif
_cod_data_source_block DyGa4
_cod_depositor_comments 'Adding full bibliography for 7058359.cif.'
_cod_database_code 7058359
_olex2_refinement_description
;
1. Fixed Uiso
 At 1.2 times of:
  All C(H) groups, All N(H) groups
 At 1.5 times of:
  All O(H) groups
2. Restrained distances
 H3-H95
 2.1 with sigma of 0.01
3.a Aromatic/amide H refined with riding coordinates:
 N6(H6), N1(H1), C26(H26), C33(H33), C75(H75), C53(H53), C29(H29), C83(H83),
 C22(H22), C59(H59), C84(H84), C30(H30), C11(H11), C37(H37), C71(H71), C15(H15),
  C86(H86), C17(H17), C31(H31), C52(H52), C9(H9), C44(H44), C18(H18a), C20(H20),
  C68(H68), C48(H48), C64(H64), C50(H50), C70(H70), C74(H74), C76(H76),
 C66(H66), C19(H19), C61(H61), C6(H6a), C7(H7), C4(H4), C62(H62), C28(H28),
 C85(H85), C82(H82), C72(H72), C81(H81), C55(H55), C73(H73), C8(H8), C79(H79),
 C63(H63), C78(H78), C80(H80), C51(H51), C69(H69), C77(H77), C87(H87), C90(H90),
  C95(H95), C91(H91), C40(H40), C42(H42), N12(H12), C89(H89), C39(H39),
 C88(H88), C41(H41), N13(H13), C92(H92), C96(H96), C94(H94), C93(H93), C67(H67)
3.b Idealised tetrahedral OH refined as rotating group:
 O18(H18), O3(H3)
;
_olex2_submission_special_instructions 'No special instructions were received'

loop_
_space_group_symop_id
_space_group_symop_operation_xyz
1 x,y,z
2 -x,-y,-z

loop_
_atom_site_label
_atom_site_type_symbol
_atom_site_fract_x
_atom_site_fract_y
_atom_site_fract_z
_atom_site_U_iso_or_equiv
_atom_site_adp_type
_atom_site_occupancy
_atom_site_refinement_flags_posn
Dy1 Dy 0.10959(2) 0.21333(2) 0.87501(2) 0.02735(14) Uani 1.000000 .
Ga1 Ga 0.05449(5) 0.12676(5) 0.67824(4) 0.02886(19) Uani 1.000000 .
Ga3 Ga 0.26054(5) 0.25122(5) 1.05302(4) 0.02838(19) Uani 1.000000 .
Ga4 Ga 0.30247(5) 0.30470(5) 0.83579(4) 0.02886(19) Uani 1.000000 .
Ga2 Ga 0.17406(5) 0.00026(4) 0.86769(4) 0.02853(19) Uani 1.000000 .
O20 O 0.1779(3) 0.1144(3) 0.9192(3) 0.0306(9) Uani 1.000000 .
O19 O -0.0069(3) 0.1294(3) 0.8816(3) 0.0389(11) Uani 1.000000 .
O4 O 0.2751(3) 0.2893(3) 0.7262(3) 0.0351(10) Uani 1.000000 .
O17 O 0.1374(3) 0.2579(3) 1.0163(2) 0.0293(9) Uani 1.000000 .
O5 O 0.2018(3) 0.2275(3) 0.8027(2) 0.0295(9) Uani 1.000000 .
O1 O 0.0949(3) 0.3418(3) 0.8600(3) 0.0351(10) Uani 1.000000 .
O7 O 0.3744(3) 0.2591(3) 1.0495(2) 0.0312(9) Uani 1.000000 .
O13 O -0.0160(3) 0.2559(3) 0.9066(3) 0.0410(11) Uani 1.000000 .
O18 O 0.0552(3) 0.4630(3) 1.0243(3) 0.0346(10) Uani 1.000000 .
H18 H 0.033(3) 0.433(4) 1.0422(12) 0.0519(15) Uiso 1.000000 GR
O8 O 0.2434(3) 0.2805(3) 0.9546(2) 0.0286(9) Uani 1.000000 .
O9 O 0.4145(3) 0.3079(3) 0.8500(3) 0.0379(11) Uani 1.000000 .
O2 O 0.0179(3) 0.2103(3) 0.7495(3) 0.0303(9) Uani 1.000000 .
O6 O 0.0324(3) 0.1643(3) 0.5904(3) 0.0353(10) Uani 1.000000 .
O12 O 0.1767(3) -0.1050(3) 0.8131(3) 0.0355(10) Uani 1.000000 .
O11 O 0.0804(3) 0.0946(2) 0.7742(2) 0.0277(9) Uani 1.000000 .
O16 O 0.2675(3) 0.3656(3) 1.1051(3) 0.0333(10) Uani 1.000000 .
O10 O 0.0981(3) 0.0276(3) 0.6458(3) 0.0321(9) Uani 1.000000 .
O15 O 0.2838(3) 0.2257(3) 1.1469(3) 0.0352(10) Uani 1.000000 .
O14 O 0.2299(3) -0.0008(3) 0.9732(3) 0.0339(10) Uani 1.000000 .
N7 N -0.0668(4) 0.0619(3) 0.6349(3) 0.0330(12) Uani 1.000000 .
N3 N 0.3159(3) 0.2850(3) 0.9356(3) 0.0307(11) Uani 1.000000 .
N2 N 0.1649(3) 0.2035(3) 0.7220(3) 0.0297(11) Uani 1.000000 .
N8 N 0.0593(4) -0.0403(3) 0.8790(3) 0.0325(11) Uani 1.000000 .
N10 N 0.2824(3) 0.4193(3) 0.8613(3) 0.0333(12) Uani 1.000000 .
N5 N 0.2237(3) 0.1333(3) 0.9971(3) 0.0299(11) Uani 1.000000 .
C13 C 0.1734(4) 0.2239(4) 0.6039(4) 0.0336(14) Uani 1.000000 .
N9 N 0.3002(4) 0.0318(3) 0.8639(3) 0.0355(12) Uani 1.000000 .
C27 C 0.6133(4) 0.2576(4) 0.9479(4) 0.0331(14) Uani 1.000000 .
N11 N -0.0477(4) 0.1845(4) 0.9013(3) 0.0395(13) Uani 1.000000 .
N6 N 0.1320(4) 0.3393(3) 1.0352(3) 0.0308(11) Uani 1.000000 .
H6 H 0.0857(4) 0.3555(3) 1.0181(3) 0.0370(14) Uiso 1.000000 R
N1 N 0.0192(4) 0.2860(3) 0.7363(3) 0.0328(12) Uani 1.000000 .
H1 H -0.0050(4) 0.2911(3) 0.6913(3) 0.0393(14) Uiso 1.000000 R
O3 O 0.0438(6) 0.3790(4) 0.6496(4) 0.068(2) Uani 1.000000 .
H3 H -0.0042(8) 0.3546(8) 0.6310(10) 0.102(3) Uiso 0.4(3) DGR
C26 C 0.5491(4) 0.2822(4) 0.8959(4) 0.0317(13) Uani 1.000000 .
H26 H 0.5585(4) 0.2949(4) 0.8538(4) 0.0380(16) Uiso 1.000000 R
O21 O -0.1108(4) 0.1692(4) 0.9145(4) 0.0591(16) Uani 1.000000 .
C33 C 0.5213(4) 0.2461(4) 1.0218(4) 0.0312(13) Uani 1.000000 .
H33 H 0.5118(4) 0.2348(4) 1.0644(4) 0.0375(16) Uiso 1.000000 R
C10 C 0.0552(4) 0.5724(4) 0.8350(4) 0.0337(14) Uani 1.000000 .
C58 C 0.1210(4) 0.5105(4) 1.0798(4) 0.0324(13) Uani 1.000000 .
C32 C 0.5980(4) 0.2371(4) 1.0115(4) 0.0330(14) Uani 1.000000 .
C34 C 0.1242(4) -0.0053(4) 0.7011(4) 0.0293(13) Uani 1.000000 .
N4 N 0.1204(3) 0.0273(3) 0.7705(3) 0.0294(11) Uani 1.000000 .
C56 C 0.2003(4) 0.3916(4) 1.0806(4) 0.0309(13) Uani 1.000000 .
C12 C 0.2065(4) 0.2397(4) 0.6878(4) 0.0299(13) Uani 1.000000 .
C5 C 0.0525(5) 0.5867(4) 0.7634(4) 0.0384(15) Uani 1.000000 .
C25 C 0.4734(4) 0.2880(4) 0.9053(4) 0.0314(13) Uani 1.000000 .
C24 C 0.4597(4) 0.2708(4) 0.9716(4) 0.0306(13) Uani 1.000000 .
C75 C -0.0888(5) -0.0758(5) 0.8270(5) 0.0450(17) Uani 1.000000 .
H75 H -0.1375(5) -0.0767(5) 0.7881(5) 0.054(2) Uiso 1.000000 R
C53 C 0.3660(5) -0.0557(5) 1.2257(4) 0.0414(16) Uani 1.000000 .
H53 H 0.3555(5) -0.1050(5) 1.1887(4) 0.0497(19) Uiso 1.000000 R
C29 C 0.7493(5) 0.2207(5) 0.9863(5) 0.0432(17) Uani 1.000000 .
H29 H 0.7998(5) 0.2152(5) 0.9782(5) 0.052(2) Uiso 1.000000 R
C83 C 0.2642(5) 0.5344(4) 0.9490(5) 0.0424(16) Uani 1.000000 .
H83 H 0.2590(5) 0.5578(4) 0.9966(5) 0.051(2) Uiso 1.000000 R
C46 C 0.2899(4) 0.0821(4) 1.1029(4) 0.0297(13) Uani 1.000000 .
C22 C 0.2264(5) 0.2460(4) 0.5676(4) 0.0362(14) Uani 1.000000 .
H22 H 0.2816(5) 0.2677(4) 0.5968(4) 0.0434(17) Uiso 1.000000 R
C59 C 0.1210(4) 0.5902(4) 1.1150(4) 0.0361(14) Uani 1.000000 .
H59 H 0.0729(4) 0.6118(4) 1.0998(4) 0.0433(17) Uiso 1.000000 R
C57 C 0.1959(4) 0.4776(4) 1.1047(4) 0.0337(14) Uani 1.000000 .
C54 C 0.3463(4) 0.0146(4) 1.2026(4) 0.0361(14) Uani 1.000000 .
C49 C 0.3611(5) 0.0884(4) 1.2600(4) 0.0371(15) Uani 1.000000 .
C84 C 0.2632(5) 0.5794(5) 0.8969(5) 0.0440(17) Uani 1.000000 .
H84 H 0.2572(5) 0.6334(5) 0.9089(5) 0.053(2) Uiso 1.000000 R
C35 C 0.1565(4) -0.0815(4) 0.6870(4) 0.0340(14) Uani 1.000000 .
C30 C 0.7343(5) 0.2000(5) 1.0496(5) 0.0427(17) Uani 1.000000 .
H30 H 0.7743(5) 0.1801(5) 1.0824(5) 0.051(2) Uiso 1.000000 R
C11 C 0.0586(4) 0.4936(4) 0.8423(4) 0.0332(14) Uani 1.000000 .
H11 H 0.0630(4) 0.4842(4) 0.8895(4) 0.0398(16) Uiso 1.000000 R
C21 C 0.2004(5) 0.2370(5) 0.4877(4) 0.0425(17) Uani 1.000000 .
C45 C 0.2468(4) 0.0711(4) 1.0210(4) 0.0316(13) Uani 1.000000 .
C37 C 0.1973(6) -0.2037(5) 0.7170(5) 0.0495(19) Uani 1.000000 .
H37 H 0.2149(6) -0.2330(5) 0.7523(5) 0.059(2) Uiso 1.000000 R
C2 C 0.0555(5) 0.4303(4) 0.7816(4) 0.0366(15) Uani 1.000000 .
C71 C -0.0983(4) 0.0196(4) 0.5606(4) 0.0354(14) Uani 1.000000 .
H71 H -0.0665(4) 0.0215(4) 0.5287(4) 0.0424(17) Uiso 1.000000 R
C16 C 0.1147(5) 0.2085(4) 0.4453(4) 0.0402(16) Uani 1.000000 .
C15 C 0.0611(5) 0.1846(4) 0.4829(4) 0.0382(15) Uani 1.000000 .
H15 H 0.0056(5) 0.1645(4) 0.4541(4) 0.0458(18) Uiso 1.000000 R
C60 C 0.1910(5) 0.6394(4) 1.1729(4) 0.0397(15) Uani 1.000000 .
C1 C 0.0584(4) 0.3489(4) 0.7942(4) 0.0296(13) Uani 1.000000 .
C86 C 0.2818(5) 0.4630(5) 0.8115(4) 0.0430(17) Uani 1.000000 .
H86 H 0.2887(5) 0.4390(5) 0.7648(4) 0.052(2) Uiso 1.000000 R
C17 C 0.0858(6) 0.2040(5) 0.3652(5) 0.0503(19) Uani 1.000000 .
H17 H 0.0299(6) 0.1863(5) 0.3364(5) 0.060(2) Uiso 1.000000 R
C14 C 0.0870(5) 0.1896(4) 0.5597(4) 0.0341(14) Uani 1.000000 .
C31 C 0.6611(4) 0.2095(4) 1.0623(4) 0.0355(14) Uani 1.000000 .
H31 H 0.6523(4) 0.1977(4) 1.1050(4) 0.0426(17) Uiso 1.000000 R
C52 C 0.4005(5) -0.0510(5) 1.3021(5) 0.0471(18) Uani 1.000000 .
H52 H 0.4139(5) -0.0972(5) 1.3163(5) 0.057(2) Uiso 1.000000 R
C36 C 0.1777(4) -0.1286(4) 0.7418(4) 0.0353(14) Uani 1.000000 .
C9 C 0.0548(5) 0.6373(4) 0.8965(4) 0.0369(15) Uani 1.000000 .
H9 H 0.0565(5) 0.6283(4) 0.9433(4) 0.0443(17) Uiso 1.000000 R
C44 C 0.1568(5) -0.1126(5) 0.6133(5) 0.0466(18) Uani 1.000000 .
H44 H 0.1468(5) -0.0803(5) 0.5799(5) 0.056(2) Uiso 1.000000 R
C18 C 0.1408(7) 0.2260(6) 0.3312(5) 0.056(2) Uani 1.000000 .
H18a H 0.1214(7) 0.2242(6) 0.2794(5) 0.067(3) Uiso 1.000000 R
C20 C 0.2554(6) 0.2587(6) 0.4508(5) 0.0500(19) Uani 1.000000 .
H20 H 0.3112(6) 0.2779(6) 0.4791(5) 0.060(2) Uiso 1.000000 R
C68 C -0.1918(5) 0.0134(5) 0.6535(5) 0.0464(17) Uani 1.000000 .
H68 H -0.2230(5) 0.0127(5) 0.6860(5) 0.056(2) Uiso 1.000000 R
C48 C 0.3405(5) 0.1583(5) 1.2374(4) 0.0383(15) Uani 1.000000 .
H48 H 0.3512(5) 0.2071(5) 1.2751(4) 0.0460(18) Uiso 1.000000 R
C64 C 0.3386(5) 0.6581(5) 1.2512(5) 0.052(2) Uani 1.000000 .
H64 H 0.3886(5) 0.6389(5) 1.2637(5) 0.063(2) Uiso 1.000000 R
C50 C 0.3958(5) 0.0909(5) 1.3393(5) 0.0481(19) Uani 1.000000 .
H50 H 0.4047(5) 0.1391(5) 1.3774(5) 0.058(2) Uiso 1.000000 R
C70 C -0.1758(5) -0.0264(5) 0.5303(5) 0.0480(18) Uani 1.000000 .
H70 H -0.1964(5) -0.0549(5) 0.4784(5) 0.058(2) Uiso 1.000000 R
C74 C -0.0921(5) -0.1050(5) 0.8869(5) 0.0444(17) Uani 1.000000 .
H74 H -0.1423(5) -0.1271(5) 0.8896(5) 0.053(2) Uiso 1.000000 R
C3 C 0.0491(6) 0.4443(4) 0.7089(5) 0.0470(19) Uani 1.000000 .
C65 C 0.2669(5) 0.6081(4) 1.1926(4) 0.0401(16) Uani 1.000000 .
C76 C -0.0130(4) -0.0450(4) 0.8241(4) 0.0355(14) Uani 1.000000 .
H76 H -0.0121(4) -0.0266(4) 0.7821(4) 0.0426(17) Uiso 1.000000 R
C66 C 0.2666(4) 0.5268(4) 1.1576(4) 0.0365(14) Uani 1.000000 .
H66 H 0.3154(4) 0.5057(4) 1.1706(4) 0.0439(17) Uiso 1.000000 R
C19 C 0.2276(6) 0.2518(6) 0.3734(5) 0.056(2) Uani 1.000000 .
H19 H 0.2646(6) 0.2637(6) 0.3486(5) 0.067(3) Uiso 1.000000 R
C61 C 0.1898(6) 0.7193(5) 1.2143(5) 0.0488(19) Uani 1.000000 .
H61 H 0.1409(6) 0.7405(5) 1.2031(5) 0.059(2) Uiso 1.000000 R
C6 C 0.0499(5) 0.6665(4) 0.7566(5) 0.0419(16) Uani 1.000000 .
H6a H 0.0489(5) 0.6770(4) 0.7105(5) 0.0503(19) Uiso 1.000000 R
C7 C 0.0489(5) 0.7271(4) 0.8157(5) 0.0434(17) Uani 1.000000 .
H7 H 0.0462(5) 0.7786(4) 0.8095(5) 0.052(2) Uiso 1.000000 R
C4 C 0.0497(6) 0.5212(5) 0.7008(5) 0.0452(18) Uani 1.000000 .
H4 H 0.0484(6) 0.5302(5) 0.6541(5) 0.054(2) Uiso 1.000000 R
C62 C 0.2595(6) 0.7648(5) 1.2702(6) 0.061(2) Uani 1.000000 .
H62 H 0.2576(6) 0.8171(5) 1.2962(6) 0.073(3) Uiso 1.000000 R
C28 C 0.6903(4) 0.2485(4) 0.9373(4) 0.0377(15) Uani 1.000000 .
H28 H 0.7010(4) 0.2617(4) 0.8960(4) 0.0452(18) Uiso 1.000000 R
C85 C 0.2714(6) 0.5420(5) 0.8275(5) 0.051(2) Uani 1.000000 .
H85 H 0.2699(6) 0.5704(5) 0.7914(5) 0.061(2) Uiso 1.000000 R
C23 C 0.3794(4) 0.2718(4) 0.9868(4) 0.0304(13) Uani 1.000000 .
C82 C 0.2728(5) 0.4555(4) 0.9288(4) 0.0378(15) Uani 1.000000 .
H82 H 0.2719(5) 0.4252(4) 0.9631(4) 0.0453(18) Uiso 1.000000 R
C72 C 0.0556(5) -0.0678(4) 0.9387(4) 0.0386(15) Uani 1.000000 .
H72 H 0.1046(5) -0.0645(4) 0.9781(4) 0.0463(19) Uiso 1.000000 R
C81 C 0.3587(5) -0.0057(5) 0.8975(5) 0.0477(18) Uani 1.000000 .
H81 H 0.3456(5) -0.0416(5) 0.9235(5) 0.057(2) Uiso 1.000000 R
C55 C 0.3107(4) 0.0132(4) 1.1254(4) 0.0338(14) Uani 1.000000 .
H55 H 0.3005(4) -0.0354(4) 1.0876(4) 0.0406(17) Uiso 1.000000 R
C73 C -0.0175(5) -0.1002(5) 0.9436(5) 0.0443(18) Uani 1.000000 .
H73 H -0.0170(5) -0.1193(5) 0.9856(5) 0.053(2) Uiso 1.000000 R
C8 C 0.0519(5) 0.7137(4) 0.8877(4) 0.0402(16) Uani 1.000000 .
H8 H 0.0520(5) 0.7563(4) 0.9284(4) 0.0483(19) Uiso 1.000000 R
C79 C 0.4594(6) 0.0601(6) 0.8564(6) 0.060(2) Uani 1.000000 .
H79 H 0.5127(6) 0.0704(6) 0.8544(6) 0.072(3) Uiso 1.000000 R
C63 C 0.3338(6) 0.7348(5) 1.2892(6) 0.063(2) Uani 1.000000 .
H63 H 0.3804(6) 0.7670(5) 1.3280(6) 0.076(3) Uiso 1.000000 R
C47 C 0.3049(4) 0.1564(4) 1.1612(4) 0.0328(13) Uani 1.000000 .
C78 C 0.3956(5) 0.0981(5) 0.8199(5) 0.051(2) Uani 1.000000 .
H78 H 0.4057(5) 0.1332(5) 0.7922(5) 0.061(2) Uiso 1.000000 R
C80 C 0.4401(6) 0.0073(6) 0.8950(6) 0.062(2) Uani 1.000000 .
H80 H 0.4802(6) -0.0195(6) 0.9191(6) 0.075(3) Uiso 1.000000 R
C51 C 0.4159(6) 0.0221(6) 1.3590(5) 0.052(2) Uani 1.000000 .
H51 H 0.4400(6) 0.0242(6) 1.4105(5) 0.062(2) Uiso 1.000000 R
C69 C -0.2233(5) -0.0303(5) 0.5768(5) 0.0445(17) Uani 1.000000 .
H69 H -0.2758(5) -0.0620(5) 0.5570(5) 0.053(2) Uiso 1.000000 R
C77 C 0.3193(5) 0.0824(4) 0.8260(5) 0.0399(16) Uani 1.000000 .
H77 H 0.2780(5) 0.1083(4) 0.8025(5) 0.0479(19) Uiso 1.000000 R
C87 C 0.1629(8) 0.4944(7) 1.2839(8) 0.075(3) Uani 1.000000 .
H87 H 0.1147(8) 0.5169(7) 1.2778(8) 0.090(4) Uiso 1.000000 R
C90 C 0.3063(7) 0.4301(9) 1.3067(7) 0.078(3) Uani 1.000000 .
H90 H 0.3550(7) 0.4086(9) 1.3152(7) 0.093(4) Uiso 1.000000 R
C43 C 0.1714(7) -0.1909(6) 0.5863(5) 0.065(3) Uani 1.000000 .
C95 C 0.1015(10) 0.4176(6) 0.5503(6) 0.072(3) Uani 1.000000 .
H95 H 0.0651(10) 0.4110(6) 0.5771(6) 0.086(4) Uiso 1.000000 DR
C91 C 0.2310(8) 0.3824(7) 1.2567(6) 0.067(3) Uani 1.000000 .
H91 H 0.2296(8) 0.3291(7) 1.2308(6) 0.081(3) Uiso 1.000000 R
C40 C 0.1934(16) -0.3502(10) 0.5356(9) 0.153(9) Uani 1.000000 .
H40 H 0.2009(16) -0.4030(10) 0.5180(9) 0.184(11) Uiso 1.000000 R
C42 C 0.1643(11) -0.2242(8) 0.5101(6) 0.105(5) Uani 1.000000 .
H42 H 0.1541(11) -0.1930(8) 0.4757(6) 0.126(7) Uiso 1.000000 R
N12 N 0.1596(7) 0.4144(7) 1.2460(6) 0.085(3) Uani 1.000000 .
H12 H 0.1129(7) 0.3851(7) 1.2160(6) 0.102(3) Uiso 1.000000 R
C89 C 0.3074(9) 0.5069(9) 1.3421(8) 0.087(4) Uani 1.000000 .
H89 H 0.3574(9) 0.5384(9) 1.3758(8) 0.105(4) Uiso 1.000000 R
C38 C 0.1915(8) -0.2374(6) 0.6396(6) 0.074(3) Uani 1.000000 .
C39 C 0.2031(14) -0.3174(8) 0.6125(7) 0.129(8) Uani 1.000000 .
H39 H 0.2175(14) -0.3484(8) 0.6467(7) 0.155(9) Uiso 1.000000 R
C88 C 0.2382(10) 0.5397(8) 1.3304(8) 0.087(4) Uani 1.000000 .
H88 H 0.2415(10) 0.5940(8) 1.3542(8) 0.104(4) Uiso 1.000000 R
C41 C 0.1723(17) -0.3033(11) 0.4855(8) 0.167(11) Uani 1.000000 .
H41 H 0.1633(17) -0.3261(11) 0.4335(8) 0.201(13) Uiso 1.000000 R
N13 N 0.2368(19) 0.4523(10) 0.5455(13) 0.195(11) Uani 1.000000 .
H13 H 0.2890(19) 0.4686(10) 0.5699(13) 0.235(13) Uiso 1.000000 R
C92 C 0.2081(12) 0.4384(9) 0.4688(9) 0.097(4) Uani 1.000000 .
H92 H 0.2435(12) 0.4451(9) 0.4411(9) 0.116(5) Uiso 1.000000 R
C96 C 0.1827(14) 0.4408(8) 0.5872(9) 0.102(5) Uani 1.000000 .
H96 H 0.2039(14) 0.4494(8) 0.6402(9) 0.122(6) Uiso 1.000000 R
C94 C 0.0744(10) 0.4043(7) 0.4763(7) 0.085(4) Uani 1.000000 .
H94 H 0.0176(10) 0.3872(7) 0.4514(7) 0.102(5) Uiso 1.000000 R
C93 C 0.1216(13) 0.4130(8) 0.4321(8) 0.098(5) Uani 1.000000 .
H93 H 0.0979(13) 0.4026(8) 0.3791(8) 0.117(6) Uiso 1.000000 R
C67 C -0.1121(5) 0.0586(5) 0.6808(5) 0.0412(16) Uani 1.000000 .
H67 H -0.0898(5) 0.0873(5) 0.7325(5) 0.0494(19) Uiso 1.000000 R

loop_
_atom_site_aniso_label
_atom_site_aniso_U_11
_atom_site_aniso_U_22
_atom_site_aniso_U_33
_atom_site_aniso_U_12
_atom_site_aniso_U_13
_atom_site_aniso_U_23
Dy1 0.0312(2) 0.0250(2) 0.0298(2) 0.00740(15) 0.01258(16) 0.01076(16)
Ga1 0.0328(4) 0.0261(4) 0.0288(4) 0.0058(3) 0.0093(3) 0.0106(3)
Ga3 0.0334(4) 0.0268(4) 0.0286(4) 0.0071(3) 0.0129(3) 0.0104(3)
Ga4 0.0314(4) 0.0281(4) 0.0298(4) 0.0038(3) 0.0106(3) 0.0128(3)
Ga2 0.0349(4) 0.0243(4) 0.0297(4) 0.0065(3) 0.0121(3) 0.0115(3)
O20 0.037(2) 0.029(2) 0.031(2) 0.0120(19) 0.0138(19) 0.0141(19)
O19 0.042(3) 0.035(3) 0.047(3) 0.007(2) 0.026(2) 0.011(2)
O4 0.035(2) 0.036(3) 0.036(2) 0.001(2) 0.013(2) 0.016(2)
O17 0.037(2) 0.023(2) 0.032(2) 0.0079(18) 0.0160(19) 0.0070(18)
O5 0.037(2) 0.030(2) 0.021(2) 0.0064(18) 0.0096(17) 0.0084(17)
O1 0.045(3) 0.025(2) 0.034(2) 0.008(2) 0.009(2) 0.0095(19)
O7 0.035(2) 0.032(2) 0.028(2) 0.0058(19) 0.0093(18) 0.0130(19)
O13 0.043(3) 0.035(3) 0.045(3) 0.011(2) 0.015(2) 0.008(2)
O18 0.040(3) 0.026(2) 0.037(2) 0.008(2) 0.013(2) 0.0056(19)
O8 0.024(2) 0.036(2) 0.032(2) 0.0070(17) 0.0114(17) 0.0158(19)
O9 0.036(2) 0.048(3) 0.036(2) 0.006(2) 0.013(2) 0.022(2)
O2 0.037(2) 0.022(2) 0.032(2) 0.0047(18) 0.0096(19) 0.0100(18)
O6 0.038(2) 0.035(2) 0.035(2) 0.006(2) 0.010(2) 0.016(2)
O12 0.044(3) 0.030(2) 0.040(3) 0.012(2) 0.017(2) 0.017(2)
O11 0.036(2) 0.020(2) 0.029(2) 0.0103(17) 0.0139(18) 0.0045(17)
O16 0.036(2) 0.029(2) 0.035(2) 0.0067(19) 0.011(2) 0.0099(19)
O10 0.037(2) 0.031(2) 0.029(2) 0.0066(19) 0.0116(19) 0.0095(19)
O15 0.043(3) 0.031(2) 0.035(2) 0.008(2) 0.015(2) 0.012(2)
O14 0.047(3) 0.023(2) 0.033(2) 0.0091(19) 0.011(2) 0.0123(19)
N7 0.038(3) 0.027(3) 0.034(3) 0.006(2) 0.011(2) 0.009(2)
N3 0.028(3) 0.031(3) 0.040(3) 0.009(2) 0.015(2) 0.017(2)
N2 0.039(3) 0.031(3) 0.024(3) 0.009(2) 0.013(2) 0.014(2)
N8 0.039(3) 0.027(3) 0.032(3) 0.005(2) 0.013(2) 0.009(2)
N10 0.035(3) 0.029(3) 0.035(3) 0.005(2) 0.007(2) 0.011(2)
N5 0.033(3) 0.033(3) 0.029(3) 0.009(2) 0.010(2) 0.017(2)
C13 0.045(4) 0.031(3) 0.028(3) 0.009(3) 0.013(3) 0.011(3)
N9 0.037(3) 0.030(3) 0.040(3) 0.008(2) 0.013(2) 0.009(2)
C27 0.035(3) 0.023(3) 0.039(4) 0.004(3) 0.012(3) 0.006(3)
N11 0.040(3) 0.042(3) 0.037(3) 0.009(3) 0.017(3) 0.007(3)
N6 0.044(3) 0.023(3) 0.027(3) 0.007(2) 0.017(2) 0.003(2)
N1 0.044(3) 0.022(3) 0.034(3) 0.009(2) 0.011(2) 0.013(2)
O3 0.137(7) 0.036(3) 0.042(3) 0.027(4) 0.042(4) 0.014(3)
C26 0.033(3) 0.030(3) 0.033(3) 0.002(3) 0.012(3) 0.011(3)
O21 0.049(3) 0.063(4) 0.075(4) 0.003(3) 0.042(3) 0.012(3)
C33 0.034(3) 0.026(3) 0.034(3) 0.002(3) 0.011(3) 0.010(3)
C10 0.044(4) 0.023(3) 0.040(4) 0.011(3) 0.019(3) 0.011(3)
C58 0.034(3) 0.029(3) 0.036(3) 0.007(3) 0.014(3) 0.009(3)
C32 0.037(3) 0.023(3) 0.039(3) 0.003(3) 0.013(3) 0.008(3)
C34 0.033(3) 0.028(3) 0.026(3) 0.001(3) 0.009(2) 0.008(3)
N4 0.033(3) 0.022(2) 0.037(3) 0.007(2) 0.016(2) 0.009(2)
C56 0.035(3) 0.029(3) 0.027(3) 0.003(3) 0.009(3) 0.007(3)
C12 0.029(3) 0.028(3) 0.034(3) 0.006(3) 0.010(3) 0.011(3)
C5 0.052(4) 0.033(4) 0.040(4) 0.013(3) 0.021(3) 0.017(3)
C25 0.038(3) 0.024(3) 0.032(3) 0.003(3) 0.010(3) 0.010(3)
C24 0.033(3) 0.028(3) 0.031(3) 0.002(3) 0.009(3) 0.010(3)
C75 0.040(4) 0.044(4) 0.054(4) 0.005(3) 0.019(3) 0.014(4)
C53 0.045(4) 0.037(4) 0.041(4) 0.008(3) 0.007(3) 0.016(3)
C29 0.041(4) 0.038(4) 0.054(4) 0.014(3) 0.024(3) 0.007(3)
C83 0.051(4) 0.030(4) 0.049(4) 0.005(3) 0.023(4) 0.011(3)
C46 0.032(3) 0.028(3) 0.032(3) 0.004(3) 0.010(3) 0.013(3)
C22 0.046(4) 0.031(3) 0.036(3) 0.007(3) 0.017(3) 0.012(3)
C59 0.036(4) 0.032(3) 0.040(4) 0.006(3) 0.012(3) 0.011(3)
C57 0.041(4) 0.029(3) 0.035(3) 0.008(3) 0.015(3) 0.010(3)
C54 0.040(4) 0.037(4) 0.038(4) 0.010(3) 0.016(3) 0.017(3)
C49 0.041(4) 0.040(4) 0.034(3) 0.011(3) 0.013(3) 0.014(3)
C84 0.043(4) 0.031(4) 0.060(5) 0.005(3) 0.016(4) 0.018(3)
C35 0.042(4) 0.029(3) 0.034(3) 0.010(3) 0.014(3) 0.009(3)
C30 0.036(4) 0.037(4) 0.058(5) 0.013(3) 0.014(3) 0.018(3)
C11 0.041(4) 0.027(3) 0.036(3) 0.008(3) 0.014(3) 0.013(3)
C21 0.060(5) 0.042(4) 0.037(4) 0.015(3) 0.024(3) 0.020(3)
C45 0.033(3) 0.025(3) 0.041(4) 0.006(3) 0.015(3) 0.013(3)
C37 0.073(6) 0.034(4) 0.039(4) 0.021(4) 0.014(4) 0.009(3)
C2 0.049(4) 0.030(3) 0.039(4) 0.012(3) 0.019(3) 0.016(3)
C71 0.036(3) 0.030(3) 0.032(3) 0.005(3) 0.003(3) 0.006(3)
C16 0.059(5) 0.033(4) 0.029(3) 0.009(3) 0.012(3) 0.011(3)
C15 0.048(4) 0.033(4) 0.030(3) 0.005(3) 0.008(3) 0.011(3)
C60 0.046(4) 0.028(3) 0.046(4) 0.004(3) 0.015(3) 0.012(3)
C1 0.035(3) 0.025(3) 0.033(3) 0.011(3) 0.014(3) 0.012(3)
C86 0.055(4) 0.037(4) 0.039(4) 0.005(3) 0.014(3) 0.018(3)
C17 0.073(5) 0.042(4) 0.032(4) 0.007(4) 0.012(4) 0.011(3)
C14 0.046(4) 0.028(3) 0.031(3) 0.009(3) 0.013(3) 0.012(3)
C31 0.036(3) 0.028(3) 0.047(4) 0.008(3) 0.016(3) 0.015(3)
C52 0.056(5) 0.045(4) 0.043(4) 0.015(4) 0.009(4) 0.023(4)
C36 0.042(4) 0.027(3) 0.037(4) 0.005(3) 0.012(3) 0.012(3)
C9 0.044(4) 0.031(3) 0.038(4) 0.007(3) 0.015(3) 0.010(3)
C44 0.057(5) 0.041(4) 0.041(4) 0.017(4) 0.014(4) 0.013(3)
C18 0.086(7) 0.054(5) 0.029(4) 0.006(5) 0.019(4) 0.014(4)
C20 0.056(5) 0.059(5) 0.041(4) 0.009(4) 0.020(4) 0.019(4)
C68 0.037(4) 0.048(4) 0.052(4) 0.004(3) 0.013(3) 0.015(4)
C48 0.046(4) 0.039(4) 0.035(4) 0.012(3) 0.017(3) 0.013(3)
C64 0.049(5) 0.032(4) 0.064(5) 0.006(3) 0.004(4) 0.010(4)
C50 0.060(5) 0.056(5) 0.034(4) 0.020(4) 0.015(3) 0.021(4)
C70 0.048(4) 0.042(4) 0.049(4) 0.009(3) 0.011(4) 0.011(4)
C74 0.046(4) 0.044(4) 0.054(4) 0.009(3) 0.029(4) 0.018(4)
C3 0.083(6) 0.029(4) 0.041(4) 0.020(4) 0.031(4) 0.015(3)
C65 0.042(4) 0.028(3) 0.046(4) 0.004(3) 0.009(3) 0.011(3)
C76 0.037(4) 0.034(3) 0.036(3) -0.000(3) 0.013(3) 0.012(3)
C66 0.038(4) 0.031(3) 0.038(4) 0.008(3) 0.010(3) 0.009(3)
C19 0.078(6) 0.062(5) 0.043(4) 0.013(5) 0.034(4) 0.026(4)
C61 0.054(5) 0.033(4) 0.052(5) 0.011(3) 0.010(4) 0.006(3)
C6 0.054(4) 0.033(4) 0.047(4) 0.009(3) 0.023(3) 0.018(3)
C7 0.054(4) 0.027(3) 0.052(4) 0.012(3) 0.015(4) 0.018(3)
C4 0.070(5) 0.035(4) 0.042(4) 0.017(4) 0.026(4) 0.018(3)
C62 0.058(5) 0.029(4) 0.072(6) 0.005(4) 0.000(4) -0.001(4)
C28 0.037(4) 0.033(3) 0.046(4) 0.007(3) 0.020(3) 0.008(3)
C85 0.068(5) 0.035(4) 0.057(5) 0.010(4) 0.020(4) 0.028(4)
C23 0.036(3) 0.025(3) 0.034(3) 0.006(3) 0.012(3) 0.012(3)
C82 0.042(4) 0.031(3) 0.042(4) 0.009(3) 0.013(3) 0.014(3)
C72 0.049(4) 0.038(4) 0.042(4) 0.016(3) 0.024(3) 0.021(3)
C81 0.039(4) 0.050(5) 0.059(5) 0.018(3) 0.017(4) 0.021(4)
C55 0.036(3) 0.032(3) 0.037(3) 0.007(3) 0.012(3) 0.015(3)
C73 0.054(5) 0.044(4) 0.054(4) 0.015(4) 0.034(4) 0.027(4)
C8 0.048(4) 0.033(4) 0.039(4) 0.010(3) 0.014(3) 0.009(3)
C79 0.040(4) 0.057(5) 0.084(7) 0.005(4) 0.030(4) 0.007(5)
C63 0.059(5) 0.032(4) 0.076(6) 0.002(4) 0.002(5) 0.002(4)
C47 0.033(3) 0.034(3) 0.036(3) 0.007(3) 0.014(3) 0.014(3)
C78 0.049(4) 0.039(4) 0.066(5) 0.002(3) 0.032(4) 0.004(4)
C80 0.045(5) 0.069(6) 0.071(6) 0.017(4) 0.018(4) 0.015(5)
C51 0.058(5) 0.062(5) 0.037(4) 0.015(4) 0.009(4) 0.022(4)
C69 0.036(4) 0.035(4) 0.053(4) -0.001(3) 0.006(3) 0.008(3)
C77 0.039(4) 0.033(4) 0.054(4) 0.006(3) 0.026(3) 0.011(3)
C87 0.087(8) 0.068(7) 0.098(8) 0.019(6) 0.059(7) 0.036(6)
C90 0.064(6) 0.108(10) 0.080(7) 0.024(6) 0.028(6) 0.053(7)
C43 0.096(8) 0.057(6) 0.038(4) 0.039(5) 0.018(5) 0.007(4)
C95 0.129(11) 0.059(6) 0.040(5) 0.029(7) 0.041(6) 0.014(4)
C91 0.104(8) 0.067(6) 0.057(5) 0.036(6) 0.046(6) 0.033(5)
C40 0.29(3) 0.088(10) 0.072(8) 0.117(14) 0.043(12) 0.006(8)
C42 0.175(15) 0.081(8) 0.047(6) 0.075(9) 0.019(7) 0.001(5)
N12 0.104(8) 0.085(7) 0.090(7) 0.025(6) 0.048(6) 0.045(6)
C89 0.093(9) 0.098(10) 0.070(7) 0.005(8) 0.026(7) 0.027(7)
C38 0.123(10) 0.043(5) 0.053(5) 0.037(6) 0.024(6) 0.008(4)
C39 0.26(2) 0.069(8) 0.056(7) 0.100(11) 0.043(10) 0.008(6)
C88 0.124(12) 0.068(7) 0.082(8) 0.011(8) 0.059(8) 0.017(6)
C41 0.33(3) 0.117(13) 0.050(7) 0.144(17) 0.036(12) 0.007(8)
N13 0.37(4) 0.093(11) 0.157(17) 0.060(16) 0.12(2) 0.046(11)
C92 0.133(13) 0.083(9) 0.095(10) 0.019(9) 0.055(10) 0.038(8)
C96 0.183(18) 0.072(8) 0.072(8) 0.033(10) 0.060(11) 0.032(7)
C94 0.146(12) 0.057(6) 0.068(7) 0.039(7) 0.047(8) 0.027(5)
C93 0.176(16) 0.078(8) 0.064(7) 0.035(9) 0.065(9) 0.026(6)
C67 0.037(4) 0.041(4) 0.044(4) 0.002(3) 0.011(3) 0.014(3)

loop_
_atom_type_symbol
_atom_type_scat_dispersion_real
_atom_type_scat_dispersion_imag
_atom_type_scat_Cromer_Mann_a1
_atom_type_scat_Cromer_Mann_a2
_atom_type_scat_Cromer_Mann_a3
_atom_type_scat_Cromer_Mann_a4
_atom_type_scat_Cromer_Mann_b1
_atom_type_scat_Cromer_Mann_b2
_atom_type_scat_Cromer_Mann_b3
_atom_type_scat_Cromer_Mann_b4
_atom_type_scat_Cromer_Mann_c
_atom_type_scat_source
_atom_type_scat_dispersion_source
C 0.01920 0.00962 2.31000 1.02000 1.58860 0.86500 20.84390 10.20750 0.56870 51.65120 0.215599998832 'International Tables Volume C Table 6.1.1.4 (pp. 500-502)' 'Henke, Gullikson and Davis, At. Data and Nucl. Data Tables, 1993, 54, 2'
H 0.00000 0.00000 0.49300 0.32291 0.14019 0.04081 10.51090 26.12570 3.14236 57.79970 0.0030380000826 'International Tables Volume C Table 6.1.1.4 (pp. 500-502)' 'Henke, Gullikson and Davis, At. Data and Nucl. Data Tables, 1993, 54, 2'
O 0.05239 0.03376 3.04850 2.28680 1.54630 0.86700 13.27710 5.70110 0.32390 32.90890 0.250800013542 'International Tables Volume C Table 6.1.1.4 (pp. 500-502)' 'Henke, Gullikson and Davis, At. Data and Nucl. Data Tables, 1993, 54, 2'
N 0.03256 0.01839 12.21260 3.13220 2.01250 1.16630 0.00570 9.89330 28.99750 0.58260 -11.5290002823 'International Tables Volume C Table 6.1.1.4 (pp. 500-502)' 'Henke, Gullikson and Davis, At. Data and Nucl. Data Tables, 1993, 54, 2'
Ga -1.28491 0.80318 15.23540 6.70060 4.35910 2.96230 3.06690 0.24120 10.78050 61.41350 1.71889996529 'International Tables Volume C Table 6.1.1.4 (pp. 500-502)' 'Henke, Gullikson and Davis, At. Data and Nucl. Data Tables, 1993, 54, 2'
Dy -9.83679 9.93930 26.50700 17.63830 14.55960 2.96577 2.18020 0.20217 12.18990 111.87400 4.29727983475 'International Tables Volume C Table 6.1.1.4 (pp. 500-502)' 'Henke, Gullikson and Davis, At. Data and Nucl. Data Tables, 1993, 54, 2'

loop_
_geom_angle_atom_site_label_1
_geom_angle_atom_site_label_2
_geom_angle_atom_site_label_3
_geom_angle
Ga3 Dy1 Ga1 146.52(2)
O20 Dy1 Ga1 99.52(11)
O20 Dy1 Ga3 56.37(11)
O19 Dy1 Ga1 91.50(12)
O19 Dy1 Ga3 105.15(13)
O19 Dy1 O20 80.65(16)
O17 Dy1 Ga1 171.93(10)
O17 Dy1 Ga3 35.60(10)
O17 Dy1 O20 76.45(14)
O17 Dy1 O19 80.99(16)
O5 Dy1 Ga1 56.81(10)
O5 Dy1 Ga3 97.19(10)
O5 Dy1 O20 90.45(15)
O5 Dy1 O19 145.34(16)
O5 Dy1 O17 129.53(15)
O1 Dy1 Ga1 92.60(11)
O1 Dy1 Ga3 103.69(12)
O1 Dy1 O20 156.69(17)
O1 Dy1 O19 119.10(17)
O1 Dy1 O17 93.64(15)
O1 Dy1 O5 79.58(16)
O13 Dy1 Ga1 109.26(12)
O13 Dy1 Ga3 103.81(12)
O13 Dy1 O20 123.36(16)
O13 Dy1 O19 51.76(16)
O13 Dy1 O17 68.32(16)
O13 Dy1 O5 146.09(16)
O13 Dy1 O1 69.82(17)
O8 Dy1 Ga1 124.24(10)
O8 Dy1 Ga3 33.88(10)
O8 Dy1 O20 74.62(16)
O8 Dy1 O19 138.99(16)
O8 Dy1 O17 61.84(14)
O8 Dy1 O5 67.69(14)
O8 Dy1 O1 82.09(16)
O8 Dy1 O13 120.11(16)
O2 Dy1 Ga1 34.40(11)
O2 Dy1 Ga3 169.05(10)
O2 Dy1 O20 131.17(15)
O2 Dy1 O19 84.89(16)
O2 Dy1 O17 146.19(15)
O2 Dy1 O5 75.98(15)
O2 Dy1 O1 66.94(15)
O2 Dy1 O13 78.79(16)
O2 Dy1 O8 135.78(14)
O11 Dy1 Ga1 32.86(10)
O11 Dy1 Ga3 125.12(10)
O11 Dy1 O20 69.78(15)
O11 Dy1 O19 73.51(16)
O11 Dy1 O17 140.24(14)
O11 Dy1 O5 71.98(15)
O11 Dy1 O1 125.31(15)
O11 Dy1 O13 114.38(16)
O11 Dy1 O8 124.95(15)
O11 Dy1 O2 61.40(14)
N11 Dy1 Ga1 101.96(12)
N11 Dy1 Ga3 105.52(12)
N11 Dy1 O20 102.03(17)
N11 Dy1 O19 25.81(17)
N11 Dy1 O17 72.43(16)
N11 Dy1 O5 157.29(16)
N11 Dy1 O1 94.76(17)
N11 Dy1 O13 25.96(17)
N11 Dy1 O8 133.75(16)
N11 Dy1 O2 81.56(16)
N11 Dy1 O11 94.42(16)
C1 Dy1 Ga1 72.74(12)
C1 Dy1 Ga3 123.24(12)
C1 Dy1 O20 163.44(16)
C1 Dy1 O19 113.62(17)
C1 Dy1 O17 112.94(15)
C1 Dy1 O5 73.04(15)
C1 Dy1 O1 20.44(17)
C1 Dy1 O13 73.20(16)
C1 Dy1 O8 97.31(16)
C1 Dy1 O2 46.88(16)
C1 Dy1 O11 105.13(16)
C1 Dy1 N11 93.99(17)
O2 Ga1 Dy1 42.72(12)
O6 Ga1 Dy1 136.10(15)
O6 Ga1 O2 101.96(19)
O11 Ga1 Dy1 40.37(12)
O11 Ga1 O2 75.38(16)
O11 Ga1 O6 176.38(19)
O10 Ga1 Dy1 116.31(13)
O10 Ga1 O2 156.17(18)
O10 Ga1 O6 101.9(2)
O10 Ga1 O11 80.87(17)
N7 Ga1 Dy1 110.15(16)
N7 Ga1 O2 88.7(2)
N7 Ga1 O6 89.2(2)
N7 Ga1 O11 93.2(2)
N7 Ga1 O10 90.7(2)
N2 Ga1 Dy1 67.52(14)
N2 Ga1 O2 84.8(2)
N2 Ga1 O6 87.9(2)
N2 Ga1 O11 89.40(19)
N2 Ga1 O10 97.0(2)
N2 Ga1 N7 172.1(2)
O17 Ga3 Dy1 45.31(12)
O7 Ga3 Dy1 113.88(13)
O7 Ga3 O17 156.00(17)
O8 Ga3 Dy1 41.03(12)
O8 Ga3 O17 76.20(17)
O8 Ga3 O7 79.82(17)
O16 Ga3 Dy1 105.83(14)
O16 Ga3 O17 81.39(18)
O16 Ga3 O7 96.98(19)
O16 Ga3 O8 88.65(19)
O15 Ga3 Dy1 142.38(15)
O15 Ga3 O17 107.27(19)
O15 Ga3 O7 96.68(19)
O15 Ga3 O8 176.38(19)
O15 Ga3 O16 90.9(2)
N5 Ga3 Dy1 66.31(15)
N5 Ga3 O17 85.00(19)
N5 Ga3 O7 97.0(2)
N5 Ga3 O8 91.8(2)
N5 Ga3 O16 165.9(2)
N5 Ga3 O15 89.5(2)
O5 Ga4 O4 82.15(18)
O9 Ga4 O4 92.4(2)
O9 Ga4 O5 140.0(2)
N3 Ga4 O4 162.4(2)
N3 Ga4 O5 83.6(2)
N3 Ga4 O9 91.9(2)
N10 Ga4 O4 96.3(2)
N10 Ga4 O5 112.3(2)
N10 Ga4 O9 107.7(2)
N10 Ga4 N3 98.6(2)
O12 Ga2 O20 174.34(19)
O14 Ga2 O20 81.63(18)
O14 Ga2 O12 101.11(19)
N8 Ga2 O20 94.6(2)
N8 Ga2 O12 90.4(2)
N8 Ga2 O14 89.1(2)
N9 Ga2 O20 89.3(2)
N9 Ga2 O12 86.0(2)
N9 Ga2 O14 85.5(2)
N9 Ga2 N8 172.8(2)
N4 Ga2 O20 85.8(2)
N4 Ga2 O12 91.3(2)
N4 Ga2 O14 167.4(2)
N4 Ga2 N8 93.4(2)
N4 Ga2 N9 92.9(2)
Ga2 O20 Dy1 131.3(2)
N5 O20 Dy1 117.6(3)
N5 O20 Ga2 110.8(3)
N11 O19 Dy1 98.9(4)
C12 O4 Ga4 111.8(4)
Ga3 O17 Dy1 99.09(16)
N6 O17 Dy1 106.9(3)
N6 O17 Ga3 106.4(4)
Ga4 O5 Dy1 126.8(2)
N2 O5 Dy1 115.9(3)
N2 O5 Ga4 111.8(3)
C1 O1 Dy1 119.2(4)
C23 O7 Ga3 112.7(4)
N11 O13 Dy1 94.1(4)
Ga3 O8 Dy1 105.09(18)
N3 O8 Dy1 128.0(4)
N3 O8 Ga3 111.8(3)
C25 O9 Ga4 129.0(4)
Ga1 O2 Dy1 102.88(18)
N1 O2 Dy1 112.9(3)
N1 O2 Ga1 115.9(4)
C14 O6 Ga1 127.6(4)
C36 O12 Ga2 126.6(4)
Ga1 O11 Dy1 106.77(17)
N4 O11 Dy1 129.2(4)
N4 O11 Ga1 112.2(3)
C56 O16 Ga3 112.5(4)
C34 O10 Ga1 112.2(4)
C47 O15 Ga3 127.2(4)
C45 O14 Ga2 111.8(4)
C71 N7 Ga1 119.6(5)
C67 N7 Ga1 121.3(5)
C67 N7 C71 119.1(6)
O8 N3 Ga4 114.5(4)
C23 N3 Ga4 132.0(5)
C23 N3 O8 113.4(5)
O5 N2 Ga1 116.7(4)
C12 N2 Ga1 130.5(4)
C12 N2 O5 112.7(5)
C76 N8 Ga2 121.3(4)
C72 N8 Ga2 121.8(5)
C72 N8 C76 116.7(6)
C86 N10 Ga4 119.8(5)
C82 N10 Ga4 122.0(4)
C82 N10 C86 118.2(6)
O20 N5 Ga3 116.4(4)
C45 N5 Ga3 128.5(5)
C45 N5 O20 114.3(5)
C22 C13 C12 117.5(6)
C14 C13 C12 122.4(6)
C14 C13 C22 120.0(6)
C81 N9 Ga2 117.4(5)
C77 N9 Ga2 123.7(5)
C77 N9 C81 118.7(7)
C32 C27 C26 118.6(6)
C28 C27 C26 122.8(6)
C28 C27 C32 118.5(6)
O19 N11 Dy1 55.3(3)
O13 N11 Dy1 60.0(3)
O13 N11 O19 115.2(6)
O21 N11 Dy1 176.0(5)
O21 N11 O19 121.6(6)
O21 N11 O13 123.1(6)
C56 N6 O17 118.2(5)
C1 N1 O2 118.2(5)
C25 C26 C27 122.2(6)
C24 C33 C32 122.6(6)
C11 C10 C5 118.6(6)
C9 C10 C5 119.4(6)
C9 C10 C11 122.1(6)
C59 C58 O18 123.0(6)
C57 C58 O18 118.7(6)
C57 C58 C59 118.3(6)
C33 C32 C27 118.4(6)
C31 C32 C27 118.9(6)
C31 C32 C33 122.7(6)
N4 C34 O10 121.2(6)
C35 C34 O10 120.0(6)
C35 C34 N4 118.8(6)
O11 N4 Ga2 118.2(4)
C34 N4 Ga2 128.2(4)
C34 N4 O11 113.1(5)
N6 C56 O16 119.3(6)
C57 C56 O16 121.0(6)
C57 C56 N6 119.6(6)
N2 C12 O4 121.5(6)
C13 C12 O4 119.6(6)
C13 C12 N2 118.9(6)
C6 C5 C10 118.4(6)
C4 C5 C10 119.4(6)
C4 C5 C6 122.1(6)
C26 C25 O9 117.6(6)
C24 C25 O9 123.5(6)
C24 C25 C26 118.9(6)
C25 C24 C33 119.2(6)
C23 C24 C33 116.6(6)
C23 C24 C25 124.1(6)
C76 C75 C74 119.9(8)
C52 C53 C54 120.3(7)
C28 C29 C30 120.3(7)
C82 C83 C84 118.8(7)
C55 C46 C45 117.1(6)
C47 C46 C45 124.2(6)
C47 C46 C55 118.5(6)
C21 C22 C13 122.3(7)
C60 C59 C58 122.1(7)
C56 C57 C58 123.6(6)
C66 C57 C58 119.9(6)
C66 C57 C56 116.4(6)
C49 C54 C53 118.6(6)
C55 C54 C53 122.6(7)
C55 C54 C49 118.7(6)
C48 C49 C54 118.8(6)
C50 C49 C54 119.6(7)
C50 C49 C48 121.5(7)
C85 C84 C83 118.3(7)
C36 C35 C34 124.5(6)
C44 C35 C34 115.5(6)
C44 C35 C36 119.6(6)
C31 C30 C29 119.9(7)
C2 C11 C10 121.8(6)
C16 C21 C22 117.6(7)
C20 C21 C22 122.0(8)
C20 C21 C16 120.3(7)
N5 C45 O14 121.0(6)
C46 C45 O14 119.4(5)
C46 C45 N5 119.6(6)
C38 C37 C36 122.0(7)
C1 C2 C11 118.1(6)
C3 C2 C11 119.4(6)
C3 C2 C1 122.5(6)
C70 C71 N7 121.8(7)
C15 C16 C21 119.4(6)
C17 C16 C21 118.7(7)
C17 C16 C15 121.9(8)
C14 C15 C16 123.0(7)
C65 C60 C59 119.0(7)
C61 C60 C59 122.7(7)
C61 C60 C65 118.3(7)
O1 C1 Dy1 40.3(3)
N1 C1 Dy1 81.4(4)
N1 C1 O1 121.3(6)
C2 C1 Dy1 160.1(5)
C2 C1 O1 120.3(6)
C2 C1 N1 118.3(6)
C85 C86 N10 121.8(7)
C18 C17 C16 119.5(9)
C13 C14 O6 123.5(6)
C15 C14 O6 119.2(7)
C15 C14 C13 117.4(6)
C30 C31 C32 121.0(7)
C51 C52 C53 121.1(7)
C35 C36 O12 124.1(6)
C37 C36 O12 118.0(6)
C37 C36 C35 117.9(7)
C8 C9 C10 120.7(7)
C43 C44 C35 122.9(7)
C19 C18 C17 121.7(7)
C19 C20 C21 120.6(8)
C67 C68 C69 118.2(8)
C47 C48 C49 122.2(7)
C63 C64 C65 119.9(8)
C51 C50 C49 119.9(8)
C69 C70 C71 119.7(8)
C73 C74 C75 117.0(7)
C2 C3 O3 117.1(6)
C4 C3 O3 122.5(7)
C4 C3 C2 120.4(7)
C64 C65 C60 119.3(7)
C66 C65 C60 118.6(7)
C66 C65 C64 121.9(7)
C75 C76 N8 123.1(7)
C65 C66 C57 121.7(7)
C20 C19 C18 119.1(8)
C62 C61 C60 120.5(8)
C7 C6 C5 121.1(7)
C8 C7 C6 121.1(7)
C3 C4 C5 120.4(7)
C63 C62 C61 121.4(8)
C29 C28 C27 121.4(7)
C86 C85 C84 120.1(7)
N3 C23 O7 121.9(6)
C24 C23 O7 119.3(6)
C24 C23 N3 118.8(6)
C83 C82 N10 122.8(7)
C73 C72 N8 122.6(7)
C80 C81 N9 121.7(8)
C54 C55 C46 122.6(7)
C72 C73 C74 120.7(7)
C7 C8 C9 119.4(7)
C80 C79 C78 117.9(8)
C62 C63 C64 120.6(8)
C46 C47 O15 123.9(6)
C48 C47 O15 116.9(6)
C48 C47 C46 119.2(6)
C77 C78 C79 118.7(8)
C79 C80 C81 119.2(9)
C50 C51 C52 120.4(7)
C70 C69 C68 119.1(7)
C78 C77 N9 123.8(8)
C88 C87 N12 118.8(12)
C89 C90 C91 119.3(12)
C42 C43 C44 122.4(9)
C38 C43 C44 117.7(8)
C38 C43 C42 119.9(9)
C94 C95 C96 118.4(13)
N12 C91 C90 119.7(11)
C41 C40 C39 119.0(11)
C41 C42 C43 119.9(13)
C91 N12 C87 119.6(12)
C88 C89 C90 121.6(14)
C43 C38 C37 119.7(8)
C39 C38 C37 121.9(10)
C39 C38 C43 118.3(10)
C38 C39 C40 120.8(12)
C89 C88 C87 121.0(13)
C42 C41 C40 122.0(12)
C96 N13 C92 121(3)
C93 C92 N13 116.9(18)
N13 C96 C95 119.9(17)
C93 C94 C95 125.5(17)
C94 C93 C92 118.0(14)
C68 C67 N7 122.1(7)

loop_
_geom_bond_atom_site_label_1
_geom_bond_atom_site_label_2
_geom_bond_distance
Dy1 Ga1 3.4686(9)
Dy1 Ga3 3.4550(9)
Dy1 O20 2.336(4)
Dy1 O19 2.418(5)
Dy1 O17 2.487(4)
Dy1 O5 2.412(4)
Dy1 O1 2.334(4)
Dy1 O13 2.521(5)
Dy1 O8 2.349(4)
Dy1 O2 2.414(4)
Dy1 O11 2.346(4)
Dy1 N11 2.905(6)
Dy1 C1 3.148(6)
Ga1 O2 2.010(5)
Ga1 O6 1.876(5)
Ga1 O11 1.966(4)
Ga1 O10 1.969(5)
Ga1 N7 2.094(6)
Ga1 N2 2.033(6)
Ga3 O17 2.037(5)
Ga3 O7 1.966(5)
Ga3 O8 1.995(4)
Ga3 O16 1.967(5)
Ga3 O15 1.873(5)
Ga3 N5 2.009(6)
Ga4 O4 1.933(5)
Ga4 O5 1.926(5)
Ga4 O9 1.850(5)
Ga4 N3 1.953(5)
Ga4 N10 2.012(6)
Ga2 O20 1.970(4)
Ga2 O12 1.881(5)
Ga2 O14 1.948(5)
Ga2 N8 2.118(6)
Ga2 N9 2.209(6)
Ga2 N4 1.984(5)
O20 N5 1.390(7)
O19 N11 1.280(8)
O4 C12 1.290(8)
O17 N6 1.387(7)
O5 N2 1.409(7)
O1 C1 1.260(8)
O7 C23 1.285(8)
O13 N11 1.275(8)
O18 C58 1.330(8)
O8 N3 1.393(7)
O9 C25 1.356(8)
O2 N1 1.391(6)
O6 C14 1.336(8)
O12 C36 1.321(8)
O11 N4 1.399(6)
O16 C56 1.270(8)
O10 C34 1.293(8)
O15 C47 1.347(8)
O14 C45 1.302(8)
N7 C71 1.341(9)
N7 C67 1.334(10)
N3 C23 1.301(8)
N2 C12 1.311(8)
N8 C76 1.340(9)
N8 C72 1.344(9)
N10 C86 1.343(9)
N10 C82 1.350(9)
N5 C45 1.313(8)
C13 C12 1.467(9)
C13 C22 1.372(10)
C13 C14 1.454(10)
N9 C81 1.327(10)
N9 C77 1.335(9)
C27 C26 1.414(9)
C27 C32 1.425(10)
C27 C28 1.407(10)
N11 O21 1.202(8)
N6 C56 1.331(9)
N1 C1 1.304(9)
O3 C3 1.365(9)
C26 C25 1.368(10)
C33 C32 1.401(10)
C33 C24 1.370(9)
C10 C5 1.426(9)
C10 C11 1.409(9)
C10 C9 1.415(10)
C58 C59 1.381(10)
C58 C57 1.446(9)
C32 C31 1.418(10)
C34 N4 1.324(8)
C34 C35 1.473(9)
C56 C57 1.465(9)
C5 C6 1.422(10)
C5 C4 1.418(10)
C25 C24 1.437(9)
C24 C23 1.487(9)
C75 C74 1.363(11)
C75 C76 1.383(10)
C53 C54 1.425(10)
C53 C52 1.371(11)
C29 C30 1.417(11)
C29 C28 1.362(11)
C83 C84 1.394(11)
C83 C82 1.362(10)
C46 C45 1.465(9)
C46 C55 1.400(9)
C46 C47 1.427(10)
C22 C21 1.411(10)
C59 C60 1.400(11)
C57 C66 1.373(10)
C54 C49 1.413(10)
C54 C55 1.399(10)
C49 C48 1.417(10)
C49 C50 1.429(10)
C84 C85 1.375(12)
C35 C36 1.452(9)
C35 C44 1.373(10)
C30 C31 1.362(10)
C11 C2 1.371(10)
C21 C16 1.422(12)
C21 C20 1.407(11)
C37 C36 1.379(10)
C37 C38 1.414(13)
C2 C1 1.488(9)
C2 C3 1.430(10)
C71 C70 1.368(11)
C16 C15 1.410(11)
C16 C17 1.431(10)
C15 C14 1.369(10)
C60 C65 1.432(11)
C60 C61 1.423(10)
C86 C85 1.368(11)
C17 C18 1.366(13)
C52 C51 1.399(12)
C9 C8 1.376(10)
C44 C43 1.402(12)
C18 C19 1.433(14)
C20 C19 1.373(12)
C68 C69 1.383(12)
C68 C67 1.394(11)
C48 C47 1.381(10)
C64 C65 1.426(11)
C64 C63 1.374(12)
C50 C51 1.373(12)
C70 C69 1.375(12)
C74 C73 1.384(12)
C3 C4 1.375(10)
C65 C66 1.405(10)
C61 C62 1.361(12)
C6 C7 1.345(11)
C7 C8 1.426(11)
C62 C63 1.396(13)
C72 C73 1.365(11)
C81 C80 1.411(12)
C79 C78 1.412(14)
C79 C80 1.376(15)
C78 C77 1.356(11)
C87 N12 1.388(16)
C87 C88 1.369(19)
C90 C91 1.398(17)
C90 C89 1.335(19)
C43 C42 1.384(14)
C43 C38 1.422(14)
C95 C96 1.33(2)
C95 C94 1.295(15)
C91 N12 1.367(15)
C40 C39 1.385(18)
C40 C41 1.38(2)
C42 C41 1.370(18)
C89 C88 1.34(2)
C38 C39 1.410(13)
N13 C92 1.34(2)
N13 C96 1.41(3)
C92 C93 1.41(2)
C94 C93 1.349(19)

loop_
_restr_distance_atom_site_label_1
_restr_distance_atom_site_label_2
_restr_distance_site_symmetry_2
_restr_distance_target
_restr_distance_target_weight_param
_restr_distance_diff
H3 H95 1 2.1000 0.0100 0.0002
